data_4085520
loop_
_publ_author_name
'Chu, Jean-Ho'
'Chen, Shih-Tien'
'Chiang, Meng-Fan'
'Wu, Ming-Jung'

_publ_section_title
;
 Palladium-Catalyzed Direct Ortho Aroylation of 2-Phenoxypyridines with
 Aldehydes and Catalytic Mechanism Investigation
;
_journal_issue 5
_journal_name_full Organometallics
_journal_page_first 953
_journal_paper_doi 10.1021/om501330h
_journal_volume 34
_journal_year 2015
_chemical_formula_moiety 'C14 H10 O3'
_chemical_formula_sum 'C14 H10 O3'
_chemical_formula_weight 226.22
_chemical_name_systematic
;
 ?
;
_space_group_IT_number 15
_symmetry_cell_setting monoclinic
_symmetry_space_group_name_Hall '-C 2yc'
_symmetry_space_group_name_H-M 'C 1 2/c 1'
_atom_sites_solution_hydrogens geom
_atom_sites_solution_primary direct
_atom_sites_solution_secondary difmap
_audit_creation_method SHELXL-97
_cell_angle_alpha 90.00
_cell_angle_beta 104.812(16)
_cell_angle_gamma 90.00
_cell_formula_units_Z 8
_cell_length_a 25.26(2)
_cell_length_b 5.038(5)
_cell_length_c 17.291(17)
_cell_measurement_reflns_used 0
_cell_measurement_temperature 296(2)
_cell_measurement_theta_max 0
_cell_measurement_theta_min 0
_cell_volume 2127(3)
_computing_molecular_graphics 'Ortep-3 for Windows (Farrugia, 1997)'
_computing_publication_material 'WinGX publication routines (Farrugia, 1999)'
_computing_structure_refinement 'SHELXL-97 (Sheldrick, 1997)'
_computing_structure_solution 'SHELXS-86 (Sheldrick, 1986)'
_diffrn_ambient_temperature 296(2)
_diffrn_measured_fraction_theta_full 0.994
_diffrn_measured_fraction_theta_max 0.994
_diffrn_radiation_monochromator graphite
_diffrn_radiation_source 'fine-focus sealed tube'
_diffrn_radiation_type MoK\a
_diffrn_radiation_wavelength 0.71073
_diffrn_reflns_av_R_equivalents 0.0384
_diffrn_reflns_av_sigmaI/netI 0.0599
_diffrn_reflns_limit_h_max 30
_diffrn_reflns_limit_h_min -29
_diffrn_reflns_limit_k_max 5
_diffrn_reflns_limit_k_min -6
_diffrn_reflns_limit_l_max 20
_diffrn_reflns_limit_l_min -19
_diffrn_reflns_number 7385
_diffrn_reflns_theta_full 25.04
_diffrn_reflns_theta_max 25.04
_diffrn_reflns_theta_min 1.67
_exptl_absorpt_coefficient_mu 0.100
_exptl_absorpt_correction_T_max 0.9980
_exptl_absorpt_correction_T_min 0.9264
_exptl_absorpt_correction_type multi-scan
_exptl_crystal_colour yellow
_exptl_crystal_density_diffrn 1.413
_exptl_crystal_density_method 'not measured'
_exptl_crystal_description prism
_exptl_crystal_F_000 944
_exptl_crystal_size_max 0.78
_exptl_crystal_size_mid 0.08
_exptl_crystal_size_min 0.02
_refine_diff_density_max 0.381
_refine_diff_density_min -0.450
_refine_diff_density_rms 0.141
_refine_ls_extinction_method none
_refine_ls_goodness_of_fit_ref 1.047
_refine_ls_hydrogen_treatment constr
_refine_ls_matrix_type full
_refine_ls_number_parameters 154
_refine_ls_number_reflns 1872
_refine_ls_number_restraints 0
_refine_ls_restrained_S_all 1.047
_refine_ls_R_factor_all 0.0969
_refine_ls_R_factor_gt 0.0482
_refine_ls_shift/su_max 0.000
_refine_ls_shift/su_mean 0.000
_refine_ls_structure_factor_coef Fsqd
_refine_ls_weighting_details 'calc w=1/[\s^2^(Fo^2^)+(0.1088P)^2^+0.0000P] where P=(Fo^2^+2Fc^2^)/3'
_refine_ls_weighting_scheme calc
_refine_ls_wR_factor_gt 0.1276
_refine_ls_wR_factor_ref 0.1854
_reflns_number_gt 1229
_reflns_number_total 1872
_reflns_threshold_expression >2sigma(I)
_cod_data_source_file om501330h_si_004.cif
_cod_data_source_block ch16150
_cod_depositor_comments 'Adding full bibliography for 4085520--4085522.cif.'
_cod_original_cell_volume 2127(4)
_cod_original_sg_symbol_H-M 'C 2/c'
_cod_database_code 4085520

loop_
_symmetry_equiv_pos_as_xyz
'x, y, z'
'-x, y, -z+1/2'
'x+1/2, y+1/2, z'
'-x+1/2, y+1/2, -z+1/2'
'-x, -y, -z'
'x, -y, z-1/2'
'-x+1/2, -y+1/2, -z'
'x+1/2, -y+1/2, z-1/2'

loop_
_atom_site_label
_atom_site_type_symbol
_atom_site_fract_x
_atom_site_fract_y
_atom_site_fract_z
_atom_site_U_iso_or_equiv
_atom_site_adp_type
_atom_site_occupancy
_atom_site_symmetry_multiplicity
_atom_site_calc_flag
_atom_site_refinement_flags
C1 C 0.18493(12) 0.9884(5) 0.16506(16) 0.0387(7) Uani 1 1 d .
C2 C 0.13219(11) 1.1023(5) 0.17062(15) 0.0351(7) Uani 1 1 d .
C3 C 0.12195(11) 1.3056(5) 0.21879(16) 0.0383(7) Uani 1 1 d .
C4 C 0.06780(12) 1.3748(5) 0.21244(16) 0.0431(7) Uani 1 1 d .
H4 H 0.0598 1.5120 0.2436 0.052 Uiso 1 1 calc R
C5 C 0.02589(12) 1.2417(5) 0.16035(17) 0.0475(8) Uani 1 1 d .
H5 H -0.0101 1.2909 0.1573 0.057 Uiso 1 1 calc R
C6 C 0.03566(12) 1.0353(5) 0.11203(17) 0.0431(7) Uani 1 1 d .
H6 H 0.0069 0.9466 0.0773 0.052 Uiso 1 1 calc R
C7 C 0.08919(11) 0.9676(5) 0.11754(15) 0.0358(7) Uani 1 1 d .
C8 C 0.11377(11) 0.7686(4) 0.07431(15) 0.0360(7) Uani 1 1 d .
C9 C 0.17067(11) 0.7816(5) 0.10238(16) 0.0385(7) Uani 1 1 d .
C10 C 0.20367(12) 0.6178(5) 0.07132(17) 0.0485(8) Uani 1 1 d .
H10 H 0.2415 0.6245 0.0907 0.058 Uiso 1 1 calc R
C11 C 0.17949(13) 0.4418(5) 0.01043(18) 0.0494(8) Uani 1 1 d .
H11 H 0.2013 0.3316 -0.0115 0.059 Uiso 1 1 calc R
C12 C 0.12353(12) 0.4302(5) -0.01735(16) 0.0414(7) Uani 1 1 d .
C13 C 0.08970(11) 0.5922(5) 0.01501(17) 0.0405(7) Uani 1 1 d .
H13 H 0.0518 0.5810 -0.0031 0.049 Uiso 1 1 calc R
C14 C 0.12737(14) 0.0893(6) -0.11255(19) 0.0628(10) Uani 1 1 d .
H14A H 0.1032 -0.0142 -0.1533 0.094 Uiso 1 1 calc R
H14B H 0.1486 -0.0268 -0.0724 0.094 Uiso 1 1 calc R
H14C H 0.1514 0.1909 -0.1360 0.094 Uiso 1 1 calc R
O1 O 0.23020(9) 1.0580(3) 0.20409(13) 0.0552(6) Uani 1 1 d .
O2 O 0.16130(8) 1.4400(4) 0.27151(12) 0.0527(6) Uani 1 1 d .
O3 O 0.09581(8) 0.2658(4) -0.07663(12) 0.0565(7) Uani 1 1 d .
H2' H 0.1961 1.4027 0.2696 0.068 Uiso 1 1 d R

loop_
_atom_site_aniso_label
_atom_site_aniso_U_11
_atom_site_aniso_U_22
_atom_site_aniso_U_33
_atom_site_aniso_U_23
_atom_site_aniso_U_13
_atom_site_aniso_U_12
C1 0.0335(19) 0.0347(14) 0.0453(19) 0.0058(10) 0.0051(14) 0.0007(10)
C2 0.0328(18) 0.0361(14) 0.0366(17) 0.0048(10) 0.0090(13) 0.0011(9)
C3 0.0399(19) 0.0414(16) 0.0340(17) 0.0059(10) 0.0100(14) -0.0016(10)
C4 0.044(2) 0.0475(16) 0.0423(19) -0.0002(11) 0.0184(16) 0.0061(11)
C5 0.034(2) 0.063(2) 0.048(2) 0.0031(13) 0.0145(16) 0.0069(12)
C6 0.036(2) 0.0531(17) 0.0398(18) -0.0003(11) 0.0098(15) -0.0019(11)
C7 0.0334(18) 0.0343(14) 0.0407(18) 0.0075(10) 0.0114(14) 0.0013(10)
C8 0.0350(19) 0.0348(14) 0.0383(18) 0.0073(10) 0.0099(14) 0.0016(9)
C9 0.0354(19) 0.0333(15) 0.0468(19) 0.0040(10) 0.0104(14) 0.0033(9)
C10 0.038(2) 0.0444(17) 0.063(2) 0.0009(12) 0.0121(16) 0.0059(11)
C11 0.047(2) 0.0450(18) 0.059(2) -0.0031(12) 0.0188(17) 0.0098(11)
C12 0.045(2) 0.0367(16) 0.0423(19) 0.0021(10) 0.0113(15) -0.0019(10)
C13 0.0375(19) 0.0385(16) 0.0455(19) 0.0033(10) 0.0110(15) -0.0017(10)
C14 0.088(3) 0.0474(19) 0.064(2) -0.0114(13) 0.039(2) -0.0046(14)
O1 0.0350(15) 0.0502(13) 0.0730(16) -0.0071(9) 0.0003(12) 0.0003(8)
O2 0.0412(14) 0.0558(13) 0.0598(15) -0.0155(9) 0.0103(12) -0.0022(8)
O3 0.0648(17) 0.0485(13) 0.0556(15) -0.0148(9) 0.0143(12) -0.0038(8)

loop_
_atom_type_symbol
_atom_type_description
_atom_type_scat_dispersion_real
_atom_type_scat_dispersion_imag
_atom_type_scat_source
C C 0.0033 0.0016 'International Tables Vol C Tables 4.2.6.8 and 6.1.1.4'
H H 0.0000 0.0000 'International Tables Vol C Tables 4.2.6.8 and 6.1.1.4'
O O 0.0106 0.0060 'International Tables Vol C Tables 4.2.6.8 and 6.1.1.4'

loop_
_geom_angle_atom_site_label_1
_geom_angle_atom_site_label_2
_geom_angle_atom_site_label_3
_geom_angle
O1 C1 C2 125.8(3)
O1 C1 C9 128.7(2)
C2 C1 C9 105.4(2)
C3 C2 C7 121.2(2)
C3 C2 C1 129.5(2)
C7 C2 C1 109.3(2)
O2 C3 C2 124.0(3)
O2 C3 C4 118.0(3)
C2 C3 C4 118.0(2)
C5 C4 C3 120.5(3)
C5 C4 H4 119.8
C3 C4 H4 119.8
C4 C5 C6 122.1(3)
C4 C5 H5 119.0
C6 C5 H5 119.0
C7 C6 C5 117.7(3)
C7 C6 H6 121.1
C5 C6 H6 121.1
C6 C7 C2 120.6(2)
C6 C7 C8 131.8(2)
C2 C7 C8 107.6(2)
C13 C8 C9 120.6(2)
C13 C8 C7 130.7(3)
C9 C8 C7 108.7(2)
C10 C9 C8 120.6(3)
C10 C9 C1 130.5(3)
C8 C9 C1 108.9(2)
C9 C10 C11 119.0(3)
C9 C10 H10 120.5
C11 C10 H10 120.5
C12 C11 C10 120.3(2)
C12 C11 H11 119.8
C10 C11 H11 119.8
O3 C12 C11 125.0(3)
O3 C12 C13 114.0(3)
C11 C12 C13 121.0(3)
C8 C13 C12 118.5(3)
C8 C13 H13 120.8
C12 C13 H13 120.8
O3 C14 H14A 109.5
O3 C14 H14B 109.5
H14A C14 H14B 109.5
O3 C14 H14C 109.5
H14A C14 H14C 109.5
H14B C14 H14C 109.5
C3 O2 H2' 115.1
C12 O3 C14 117.7(2)

loop_
_geom_bond_atom_site_label_1
_geom_bond_atom_site_label_2
_geom_bond_distance
C1 O1 1.221(3)
C1 C2 1.476(4)
C1 C9 1.480(4)
C2 C3 1.385(4)
C2 C7 1.405(4)
C3 O2 1.347(3)
C3 C4 1.389(4)
C4 C5 1.376(4)
C4 H4 0.9300
C5 C6 1.395(4)
C5 H5 0.9300
C6 C7 1.374(4)
C6 H6 0.9300
C7 C8 1.479(3)
C8 C13 1.375(4)
C8 C9 1.396(4)
C9 C10 1.376(4)
C10 C11 1.392(4)
C10 H10 0.9300
C11 C12 1.373(4)
C11 H11 0.9300
C12 O3 1.364(3)
C12 C13 1.398(4)
C13 H13 0.9300
C14 O3 1.437(3)
C14 H14A 0.9600
C14 H14B 0.9600
C14 H14C 0.9600
O2 H2' 0.9082
